data_7720853
loop_
_publ_author_name
'Milder, Alexander'
'Woodward, Patrick M.'

_publ_section_title
;
 Structural design principles for hybrid cadmium thiocyanate-halides
 containing bulky organic cations.
;
_journal_issue 16
_journal_name_full 'Dalton transactions (Cambridge, England : 2003)'
_journal_page_first 6441
_journal_page_last 6452
_journal_paper_doi 10.1039/d6dt00207b
_journal_volume 55
_journal_year 2026
_chemical_formula_moiety 'C2 Cd Cl N2 S2, C5 H14 N'
_chemical_formula_sum 'C7 H14 Cd Cl N3 S2'
_chemical_formula_weight 352.18
_space_group_crystal_system triclinic
_space_group_IT_number 2
_space_group_name_Hall '-P 1'
_space_group_name_H-M_alt 'P -1'
_atom_sites_solution_hydrogens geom
_atom_sites_solution_primary dual
_audit_creation_date 2024-11-06
_audit_creation_method
;
Olex2 1.5
(compiled 2024.02.16 svn.r378c4104 for OlexSys, GUI svn.r6928)
;
_audit_update_record
;
2025-05-27 deposited with the CCDC.	2026-03-23 downloaded from the CCDC.
;
_cell_angle_alpha 79.4470(10)
_cell_angle_beta 78.1680(10)
_cell_angle_gamma 79.1370(10)
_cell_formula_units_Z 2
_cell_length_a 5.8644(2)
_cell_length_b 9.7409(4)
_cell_length_c 12.1164(5)
_cell_measurement_reflns_used 9982
_cell_measurement_temperature 100
_cell_measurement_theta_max 28.350
_cell_measurement_theta_min 3.595
_cell_volume 657.74(4)
_computing_cell_refinement 'SAINT v8.40B (Bruker, 2021)'
_computing_data_collection 'APEX3 v2021.10-0 (Bruker, 2021)'
_computing_data_reduction 'SAINT v8.40B (Bruker, 2021)'
_computing_molecular_graphics 'Olex2 1.5 (Dolomanov et al., 2009)'
_computing_publication_material 'Olex2 1.5 (Dolomanov et al., 2009)'
_computing_structure_refinement 'XL  (Sheldrick, 2008)'
_computing_structure_solution 'ShelXT (Sheldrick, 2015)'
_diffrn_ambient_temperature 100
_diffrn_detector 'Bruker Photon III area detector'
_diffrn_detector_area_resol_mean 10.5
_diffrn_detector_type 'CMOS area detector'
_diffrn_measured_fraction_theta_full 0.975
_diffrn_measured_fraction_theta_max 0.981
_diffrn_measurement_device 'Kappa Four-Circle Diffractometer'
_diffrn_measurement_device_type 'Bruker D8 Venture'
_diffrn_measurement_method '\w and \f scans'
_diffrn_radiation_monochromator 'Double Bounce Multilayer Mirrors'
_diffrn_radiation_probe x-ray
_diffrn_radiation_type MoK\a
_diffrn_radiation_wavelength 0.71073
_diffrn_radiation_xray_symbol K-L~3~
_diffrn_reflns_av_R_equivalents 0.0271
_diffrn_reflns_av_unetI/netI 0.0171
_diffrn_reflns_Laue_measured_fraction_full 0.975
_diffrn_reflns_Laue_measured_fraction_max 0.981
_diffrn_reflns_limit_h_max 7
_diffrn_reflns_limit_h_min -7
_diffrn_reflns_limit_k_max 12
_diffrn_reflns_limit_k_min -12
_diffrn_reflns_limit_l_max 16
_diffrn_reflns_limit_l_min -16
_diffrn_reflns_number 31508
_diffrn_reflns_point_group_measured_fraction_full 0.975
_diffrn_reflns_point_group_measured_fraction_max 0.981
_diffrn_reflns_theta_full 25.242
_diffrn_reflns_theta_max 28.365
_diffrn_reflns_theta_min 3.475
_diffrn_source 'Micro Focus Rotating Anode'
_diffrn_source_current 30.0
_diffrn_source_power 1.5
_diffrn_source_type 'Bruker TXS'
_diffrn_source_voltage 50.0
_diffrn_standards_number 0
_exptl_absorpt_coefficient_mu 2.150
_exptl_absorpt_correction_T_max 0.0962
_exptl_absorpt_correction_T_min 0.0615
_exptl_absorpt_correction_type multi-scan
_exptl_absorpt_process_details
;
SADABS-2016/2 (Bruker,2016/2) was used for absorption correction.
wR2(int) was 0.0662 before and 0.0439 after correction.
The Ratio of minimum to maximum transmission is 0.6393.
The \l/2 correction factor is Not present.
;
_exptl_crystal_colour 'clear colourless'
_exptl_crystal_colour_lustre clear
_exptl_crystal_colour_primary colourless
_exptl_crystal_density_diffrn 1.778
_exptl_crystal_description plank
_exptl_crystal_F_000 348
_exptl_crystal_size_max 0.3
_exptl_crystal_size_mid 0.2
_exptl_crystal_size_min 0.1
_refine_diff_density_max 0.599
_refine_diff_density_min -0.501
_refine_diff_density_rms 0.061
_refine_ls_extinction_method none
_refine_ls_goodness_of_fit_ref 1.105
_refine_ls_hydrogen_treatment constr
_refine_ls_matrix_type full
_refine_ls_number_parameters 172
_refine_ls_number_reflns 3219
_refine_ls_number_restraints 1
_refine_ls_restrained_S_all 1.111
_refine_ls_R_factor_all 0.0198
_refine_ls_R_factor_gt 0.0175
_refine_ls_shift/su_max 0.002
_refine_ls_shift/su_mean 0.000
_refine_ls_structure_factor_coef Fsqd
_refine_ls_weighting_details 'w=1/[\s^2^(Fo^2^)+(0.0153P)^2^+0.2530P] where P=(Fo^2^+2Fc^2^)/3'
_refine_ls_weighting_scheme calc
_refine_ls_wR_factor_gt 0.0414
_refine_ls_wR_factor_ref 0.0436
_reflns_Friedel_coverage 0.000
_reflns_number_gt 3025
_reflns_number_total 3219
_reflns_threshold_expression 'I > 2\s(I)'
_cod_data_source_file d6dt00207b2.cif
_cod_data_source_block IPACd(SCN)2Cl
_cod_depositor_comments
;
The following automatic conversions were performed:

data item '_diffrn_radiation_probe' value 'X-ray' was changed to
'x-ray' in accordance with the
/home/data/users/saulius/crontab/automatic-downloads/rss-feeds/RSC/lib/dictionaries/cif_core.dic
dictionary named 'cif_core.dic' version 2.4.2 last updated on
2011-04-26.

Automatic conversion script
Id: cif_fix_values 8170 2020-07-09 18:12:32Z antanas 

 Adding full bibliography for 7720852--7720858.cif.
;
_cod_database_code 7720853
_shelx_shelxl_version_number 2019/1
_shelx_space_group_comment
;
The symmetry employed for this shelxl refinement is uniquely defined
by the following loop, which should always be used as a source of
symmetry information in preference to the above space-group names.
They are only intended as comments.
;
_shelx_estimated_absorpt_t_max 0.814
_shelx_estimated_absorpt_t_min 0.565
_olex2_refinement_description
;
1. Fixed Uiso
 At 1.2 times of:
  All C(H) groups, All C(H,H) groups, All N(H,H,H) groups
 At 1.5 times of:
  All C(H,H,H) groups
2. Restrained distances
 C00A-C00D \\sim C00A-C1
 with sigma of 0.02
 C00D-C00E \\sim C1-C00E
 with sigma of 0.02
 C00B-C00E \\sim C00B-C00F
 with sigma of 0.02
 C00C-C00E \\sim C00C-C00F
 with sigma of 0.02
 C00D-C00E \\sim C00D-C00F
 with sigma of 0.02
 C00E-C1 \\sim C00F-C1
 with sigma of 0.02
 C00B-C00E \\sim C2-C00E
 with sigma of 0.02
 C00B-C00F \\sim C2-C00F
 with sigma of 0.02
 C00C-C00E \\sim C3-C00E
 with sigma of 0.02
 C00C-C00F \\sim C3-C00F
 with sigma of 0.02
3. Others
 Sof(C1)=Sof(H1A)=Sof(H1B)=1-FVAR(1)
 Sof(C00D)=Sof(H00L)=Sof(H00M)=FVAR(1)
 Sof(C00F)=Sof(H00O)=1-FVAR(2)
 Sof(C00E)=Sof(H00N)=FVAR(2)
 Sof(C2)=Sof(H2A)=Sof(H2B)=Sof(H2C)=1-FVAR(3)
 Sof(C00B)=Sof(H00F)=Sof(H00G)=Sof(H00H)=FVAR(3)
 Sof(C3)=Sof(H3A)=Sof(H3B)=Sof(H3C)=1-FVAR(4)
 Sof(C00C)=Sof(H00I)=Sof(H00J)=Sof(H00K)=FVAR(4)
4.a Ternary CH refined with riding coordinates:
 C00E(H00N), C00F(H00O)
4.b Secondary CH2 refined with riding coordinates:
 C00A(H00D,H00E), C00D(H00L,H00M), C1(H1A,H1B)
4.c Idealised Me refined as rotating group:
 N008(H00A,H00B,H00C), C00B(H00F,H00G,H00H), C00C(H00I,H00J,H00K), C2(H2A,H2B,
 H2C), C3(H3A,H3B,H3C)
;
_olex2_submission_special_instructions 'No special instructions were received'

loop_
_space_group_symop_operation_xyz
'x, y, z'
'-x, -y, -z'

loop_
_atom_site_label
_atom_site_type_symbol
_atom_site_fract_x
_atom_site_fract_y
_atom_site_fract_z
_atom_site_U_iso_or_equiv
_atom_site_adp_type
_atom_site_occupancy
_atom_site_site_symmetry_order
_atom_site_calc_flag
_atom_site_refinement_flags_posn
_atom_site_refinement_flags_adp
_atom_site_refinement_flags_occupancy
_atom_site_disorder_assembly
_atom_site_disorder_group
Cd01 Cd 0.62521(2) 0.82157(2) 0.61640(2) 0.04010(5) Uani 1 1 d . . . . .
S002 S 1.43286(6) 0.88592(4) 0.40449(3) 0.03741(8) Uani 1 1 d . . . . .
Cl1 Cl 0.63569(8) 0.55860(4) 0.61173(4) 0.04858(10) Uani 1 1 d . . . . .
S004 S -0.18968(8) 0.77110(6) 0.80352(4) 0.05265(11) Uani 1 1 d . . . . .
N005 N 0.9767(2) 0.82097(16) 0.48784(13) 0.0435(3) Uani 1 1 d . . . . .
N006 N 0.2485(3) 0.8533(2) 0.71013(14) 0.0536(4) Uani 1 1 d . . . . .
C10 C 1.1635(3) 0.84780(15) 0.45447(13) 0.0343(3) Uani 1 1 d . . . . .
N008 N 0.1606(3) 0.4249(2) 0.65826(15) 0.0582(4) Uani 1 1 d . . . . .
H00A H 0.201548 0.350502 0.618630 0.070 Uiso 1 1 calc R U . . .
H00B H 0.267333 0.485475 0.632829 0.070 Uiso 1 1 calc R U . . .
H00C H 0.014697 0.470839 0.647779 0.070 Uiso 1 1 calc R U . . .
C009 C 0.0680(3) 0.81949(17) 0.74711(13) 0.0383(3) Uani 1 1 d . . . . .
C00A C 0.1579(5) 0.3735(3) 0.7793(2) 0.0738(7) Uani 1 1 d D . . . .
H00D H 0.108275 0.451617 0.825301 0.089 Uiso 1 1 calc R U . A 1
H00E H 0.314050 0.322050 0.793608 0.089 Uiso 1 1 calc R U . A 1
C00B C -0.250(3) 0.3580(15) 0.9860(9) 0.071(2) Uani 0.53(5) 1 d . . P B 1
H00F H -0.379453 0.402394 0.945404 0.106 Uiso 0.53(5) 1 calc R U P B 1
H00G H -0.143258 0.426332 0.980918 0.106 Uiso 0.53(5) 1 calc R U P B 1
H00H H -0.313240 0.327661 1.066256 0.106 Uiso 0.53(5) 1 calc R U P B 1
C00C C -0.2620(13) 0.1141(7) 0.9550(12) 0.078(2) Uani 0.71(3) 1 d . . P B 1
H00I H -0.293818 0.079525 1.037013 0.117 Uiso 0.71(3) 1 calc R U P B 1
H00J H -0.174458 0.036751 0.914398 0.117 Uiso 0.71(3) 1 calc R U P B 1
H00K H -0.411516 0.149424 0.927719 0.117 Uiso 0.71(3) 1 calc R U P B 1
C00D C -0.0356(9) 0.2690(4) 0.8051(3) 0.0504(12) Uani 0.577(10) 1 d D . P B 1
H00L H -0.172668 0.314949 0.768586 0.060 Uiso 0.577(10) 1 calc R U P B 1
H00M H 0.033510 0.181116 0.772481 0.060 Uiso 0.577(10) 1 calc R U P B 1
C00E C -0.1167(7) 0.2329(4) 0.9333(3) 0.0492(11) Uani 0.546(7) 1 d . . P B 1
H00N H 0.026721 0.197262 0.969046 0.059 Uiso 0.546(7) 1 calc R U P B 1
C1 C 0.0778(12) 0.2403(6) 0.8433(6) 0.0619(19) Uani 0.423(10) 1 d D . P B 2
H1A H 0.141848 0.213037 0.915137 0.074 Uiso 0.423(10) 1 calc R U P B 2
H1B H 0.134749 0.162737 0.797007 0.074 Uiso 0.423(10) 1 calc R U P B 2
C00F C -0.1849(8) 0.2652(5) 0.8689(4) 0.0508(14) Uani 0.454(7) 1 d . . P B 2
H00O H -0.236605 0.309722 0.795054 0.061 Uiso 0.454(7) 1 calc R U P B 2
C2 C -0.293(4) 0.3690(17) 0.952(3) 0.087(6) Uani 0.47(5) 1 d . . P B 2
H2A H -0.245258 0.331670 1.025900 0.130 Uiso 0.47(5) 1 calc R U P B 2
H2B H -0.464882 0.382657 0.960742 0.130 Uiso 0.47(5) 1 calc R U P B 2
H2C H -0.237069 0.459771 0.922223 0.130 Uiso 0.47(5) 1 calc R U P B 2
C3 C -0.294(3) 0.1319(19) 0.906(2) 0.079(4) Uani 0.29(3) 1 d . . P B 2
H3A H -0.295216 0.089355 0.838666 0.118 Uiso 0.29(3) 1 calc R U P B 2
H3B H -0.456708 0.154942 0.945780 0.118 Uiso 0.29(3) 1 calc R U P B 2
H3C H -0.202384 0.064787 0.957175 0.118 Uiso 0.29(3) 1 calc R U P B 2

loop_
_atom_site_aniso_label
_atom_site_aniso_U_11
_atom_site_aniso_U_22
_atom_site_aniso_U_33
_atom_site_aniso_U_23
_atom_site_aniso_U_13
_atom_site_aniso_U_12
Cd01 0.02521(6) 0.04170(7) 0.05194(8) -0.00490(5) -0.00157(4) -0.00944(4)
S002 0.02458(16) 0.03772(18) 0.0475(2) -0.00771(15) 0.00192(14) -0.00663(13)
Cl1 0.0445(2) 0.04085(19) 0.0638(3) -0.00217(17) -0.01472(18) -0.01507(16)
S004 0.0358(2) 0.0764(3) 0.0472(2) -0.0009(2) -0.00298(17) -0.0253(2)
N005 0.0294(6) 0.0471(7) 0.0543(8) -0.0100(6) -0.0022(6) -0.0104(5)
N006 0.0299(7) 0.0793(11) 0.0515(8) -0.0083(8) -0.0023(6) -0.0152(7)
C10 0.0288(7) 0.0334(7) 0.0406(7) -0.0083(6) -0.0041(5) -0.0046(5)
N008 0.0386(8) 0.0663(10) 0.0683(10) -0.0049(8) -0.0079(7) -0.0112(7)
C009 0.0303(7) 0.0449(8) 0.0401(7) -0.0083(6) -0.0054(6) -0.0058(6)
C00A 0.0872(17) 0.0678(14) 0.0574(12) -0.0058(10) 0.0126(11) -0.0212(12)
C00B 0.085(5) 0.072(4) 0.048(4) -0.009(3) -0.002(3) -0.004(3)
C00C 0.082(3) 0.056(2) 0.089(5) 0.001(3) -0.001(3) -0.023(2)
C00D 0.055(3) 0.0500(19) 0.0482(19) -0.0086(14) -0.0095(18) -0.0109(17)
C00E 0.053(2) 0.0460(17) 0.045(2) 0.0019(14) -0.0117(15) -0.0024(14)
C1 0.047(3) 0.063(3) 0.067(3) 0.001(2) -0.006(3) -0.002(2)
C00F 0.050(2) 0.052(2) 0.044(3) 0.0044(18) -0.002(2) -0.0120(18)
C2 0.074(6) 0.058(4) 0.112(13) -0.024(6) 0.027(8) -0.009(4)
C3 0.089(8) 0.066(6) 0.074(10) 0.007(7) -0.005(7) -0.024(6)

loop_
_atom_type_symbol
_atom_type_description
_atom_type_scat_dispersion_real
_atom_type_scat_dispersion_imag
_atom_type_scat_source
C C 0.0033 0.0016 'International Tables Vol C Tables 4.2.6.8 and 6.1.1.4'
H H 0.0000 0.0000 'International Tables Vol C Tables 4.2.6.8 and 6.1.1.4'
Cd Cd -0.8075 1.2024 'International Tables Vol C Tables 4.2.6.8 and 6.1.1.4'
Cl Cl 0.1484 0.1585 'International Tables Vol C Tables 4.2.6.8 and 6.1.1.4'
N N 0.0061 0.0033 'International Tables Vol C Tables 4.2.6.8 and 6.1.1.4'
S S 0.1246 0.1234 'International Tables Vol C Tables 4.2.6.8 and 6.1.1.4'

loop_
_geom_angle_atom_site_label_1
_geom_angle_atom_site_label_2
_geom_angle_atom_site_label_3
_geom_angle
_geom_angle_site_symmetry_1
_geom_angle_site_symmetry_3
_geom_angle_publ_flag
S002 Cd01 S002 82.634(12) 2_776 1_455 ?
Cl1 Cd01 S002 88.468(13) . 1_455 ?
Cl1 Cd01 S002 170.794(14) . 2_776 ?
Cl1 Cd01 S004 93.178(16) . 1_655 ?
S004 Cd01 S002 95.786(15) 1_655 2_776 ?
S004 Cd01 S002 177.659(12) 1_655 1_455 ?
N005 Cd01 S002 81.40(4) . 1_455 ?
N005 Cd01 S002 90.25(4) . 2_776 ?
N005 Cd01 Cl1 90.76(4) . . ?
N005 Cd01 S004 96.91(4) . 1_655 ?
N006 Cd01 S002 83.10(5) . 2_776 ?
N006 Cd01 S002 87.16(4) . 1_455 ?
N006 Cd01 Cl1 94.14(5) . . ?
N006 Cd01 S004 94.38(4) . 1_655 ?
N006 Cd01 N005 167.43(6) . . ?
Cd01 S002 Cd01 97.367(12) 2_776 1_655 ?
C10 S002 Cd01 99.75(6) . 1_655 ?
C10 S002 Cd01 104.16(5) . 2_776 ?
C009 S004 Cd01 98.26(6) . 1_455 ?
C10 N005 Cd01 154.10(13) . . ?
C009 N006 Cd01 154.05(16) . . ?
N005 C10 S002 179.16(15) . . ?
H00A N008 H00B 109.5 . . ?
H00A N008 H00C 109.5 . . ?
H00B N008 H00C 109.5 . . ?
C00A N008 H00A 109.5 . . ?
C00A N008 H00B 109.5 . . ?
C00A N008 H00C 109.5 . . ?
N006 C009 S004 178.49(16) . . ?
N008 C00A H00D 111.5 . . ?
N008 C00A H00E 111.5 . . ?
N008 C00A C00D 101.1(2) . . ?
N008 C00A C1 126.1(4) . . ?
H00D C00A H00E 109.4 . . ?
C00D C00A H00D 111.5 . . ?
C00D C00A H00E 111.5 . . ?
H00F C00B H00G 109.5 . . ?
H00F C00B H00H 109.5 . . ?
H00G C00B H00H 109.5 . . ?
C00E C00B H00F 109.5 . . ?
C00E C00B H00G 109.5 . . ?
C00E C00B H00H 109.5 . . ?
H00I C00C H00J 109.5 . . ?
H00I C00C H00K 109.5 . . ?
H00J C00C H00K 109.5 . . ?
C00E C00C H00I 109.5 . . ?
C00E C00C H00J 109.5 . . ?
C00E C00C H00K 109.5 . . ?
C00A C00D H00L 109.6 . . ?
C00A C00D H00M 109.6 . . ?
H00L C00D H00M 108.1 . . ?
C00E C00D C00A 110.2(3) . . ?
C00E C00D H00L 109.6 . . ?
C00E C00D H00M 109.6 . . ?
C00B C00E C00C 111.6(7) . . ?
C00B C00E C00D 112.5(5) . . ?
C00B C00E H00N 108.0 . . ?
C00C C00E C00D 108.6(6) . . ?
C00C C00E H00N 108.0 . . ?
C00D C00E H00N 108.0 . . ?
C00A C1 H1A 110.1 . . ?
C00A C1 H1B 110.1 . . ?
C00A C1 C00F 108.1(5) . . ?
H1A C1 H1B 108.4 . . ?
C00F C1 H1A 110.1 . . ?
C00F C1 H1B 110.1 . . ?
C1 C00F H00O 105.7 . . ?
C1 C00F C2 114.9(11) . . ?
C1 C00F C3 114.2(8) . . ?
C2 C00F H00O 105.7 . . ?
C3 C00F H00O 105.7 . . ?
C3 C00F C2 109.7(11) . . ?
C00F C2 H2A 109.5 . . ?
C00F C2 H2B 109.5 . . ?
C00F C2 H2C 109.5 . . ?
H2A C2 H2B 109.5 . . ?
H2A C2 H2C 109.5 . . ?
H2B C2 H2C 109.5 . . ?
C00F C3 H3A 109.5 . . ?
C00F C3 H3B 109.5 . . ?
C00F C3 H3C 109.5 . . ?
H3A C3 H3B 109.5 . . ?
H3A C3 H3C 109.5 . . ?
H3B C3 H3C 109.5 . . ?

loop_
_geom_bond_atom_site_label_1
_geom_bond_atom_site_label_2
_geom_bond_distance
_geom_bond_site_symmetry_2
_geom_bond_publ_flag
Cd01 S002 2.9308(4) 1_455 ?
Cd01 S002 2.7757(4) 2_776 ?
Cd01 Cl1 2.5614(4) . ?
Cd01 S004 2.6382(5) 1_655 ?
Cd01 N005 2.3145(14) . ?
Cd01 N006 2.2602(15) . ?
S002 C10 1.6569(15) . ?
S004 C009 1.6429(16) . ?
N005 C10 1.149(2) . ?
N006 C009 1.146(2) . ?
N008 H00A 0.9100 . ?
N008 H00B 0.9100 . ?
N008 H00C 0.9100 . ?
N008 C00A 1.458(3) . ?
C00A H00D 0.9900 . ?
C00A H00E 0.9900 . ?
C00A C00D 1.611(4) . ?
C00A C1 1.489(6) . ?
C00B H00F 0.9800 . ?
C00B H00G 0.9800 . ?
C00B H00H 0.9800 . ?
C00B C00E 1.492(14) . ?
C00C H00I 0.9800 . ?
C00C H00J 0.9800 . ?
C00C H00K 0.9800 . ?
C00C C00E 1.517(7) . ?
C00D H00L 0.9900 . ?
C00D H00M 0.9900 . ?
C00D C00E 1.523(5) . ?
C00E H00N 1.0000 . ?
C1 H1A 0.9900 . ?
C1 H1B 0.9900 . ?
C1 C00F 1.490(8) . ?
C00F H00O 1.0000 . ?
C00F C2 1.52(2) . ?
C00F C3 1.511(17) . ?
C2 H2A 0.9800 . ?
C2 H2B 0.9800 . ?
C2 H2C 0.9800 . ?
C3 H3A 0.9800 . ?
C3 H3B 0.9800 . ?
C3 H3C 0.9800 . ?

loop_
_geom_torsion_atom_site_label_1
_geom_torsion_atom_site_label_2
_geom_torsion_atom_site_label_3
_geom_torsion_atom_site_label_4
_geom_torsion
_geom_torsion_site_symmetry_1
_geom_torsion_site_symmetry_2
_geom_torsion_site_symmetry_3
_geom_torsion_site_symmetry_4
_geom_torsion_publ_flag
N008 C00A C00D C00E -164.8(3) . . . . ?
N008 C00A C1 C00F -78.8(5) . . . . ?
C00A C00D C00E C00B 66.4(8) . . . . ?
C00A C00D C00E C00C -169.5(4) . . . . ?
C00A C1 C00F C2 -67.0(15) . . . . ?
C00A C1 C00F C3 164.9(13) . . . . ?
